data_4325950
loop_
_publ_author_name
'Jingjun Hao'
'Jianfeng Li'
'Chunming Cui'
'Herbert W. Roesky'

_publ_contact_author_address
;Institute of Elemento-organic Chemistry
Nankai UNiversity
Tianjin, 300071
China
;
_publ_contact_author_email cmcui@nankai.edu.cn
_publ_contact_author_fax 86-22-23503461
_publ_contact_author_name 'Chunming Cui'
_publ_contact_author_phone 86-22-23503461
_publ_section_title
;
 Synthesis and Characterization of Heterobimetallic Oxo-Bridged
 Aluminum-Rare Earth Metal Complexes
;
_journal_name_full 'Inorganic Chemistry'
_journal_page_first 7453
_journal_page_last 7459
_journal_paper_doi 10.1021/ic2010584
_journal_volume 50
_journal_year 2011
_chemical_formula_sum 'C78 H106 Al N4 O3 Si Sm'
_chemical_formula_weight 1353.09
_chemical_name_systematic
; 
 ? 
;
_space_group_IT_number 61
_symmetry_cell_setting monoclinic
_symmetry_space_group_name_Hall '-P 2ac 2ab'
_symmetry_space_group_name_H-M 'P b c a'
_atom_sites_solution_hydrogens geom
_atom_sites_solution_primary direct
_atom_sites_solution_secondary difmap
_audit_creation_method SHELXL-97
_cell_angle_alpha 90.00
_cell_angle_beta 90.00
_cell_angle_gamma 90.00
_cell_formula_units_Z 8
_cell_length_a 40.130(8)
_cell_length_b 18.800(4)
_cell_length_c 19.107(4)
_cell_measurement_reflns_used 23509
_cell_measurement_temperature 113(2)
_cell_measurement_theta_max 27.944
_cell_measurement_theta_min 1.826
_cell_volume 14415(5)
_computing_cell_refinement crystalclear
_computing_data_collection crystalclear
_computing_data_reduction crystalclear
_computing_molecular_graphics 'Bruker SHELXTL'
_computing_publication_material 'Bruker SHELXTL'
_computing_structure_refinement 'SHELXL-97 (Sheldrick, 1997)'
_computing_structure_solution 'SHELXS-97 (Sheldrick, 1990)'
_diffrn_ambient_temperature 113(2)
_diffrn_measured_fraction_theta_full 0.998
_diffrn_measured_fraction_theta_max 0.998
_diffrn_measurement_device_type 'rigaku saturn'
_diffrn_measurement_method '\w scans'
_diffrn_radiation_monochromator confocal
_diffrn_radiation_source 'rotating anode'
_diffrn_radiation_type MoK\a
_diffrn_radiation_wavelength 0.71073
_diffrn_reflns_av_R_equivalents 0.1442
_diffrn_reflns_av_sigmaI/netI 0.1214
_diffrn_reflns_limit_h_max 47
_diffrn_reflns_limit_h_min -46
_diffrn_reflns_limit_k_max 22
_diffrn_reflns_limit_k_min -22
_diffrn_reflns_limit_l_max 22
_diffrn_reflns_limit_l_min -21
_diffrn_reflns_number 82574
_diffrn_reflns_theta_full 25.02
_diffrn_reflns_theta_max 25.02
_diffrn_reflns_theta_min 1.83
_diffrn_standards_decay_% 0
_diffrn_standards_interval_count 0
_diffrn_standards_interval_time 0
_diffrn_standards_number 0
_exptl_absorpt_coefficient_mu 0.892
_exptl_absorpt_correction_T_max 0.9161
_exptl_absorpt_correction_T_min 0.8417
_exptl_absorpt_correction_type multi-scan
_exptl_absorpt_process_details crystalclear
_exptl_crystal_density_diffrn 1.247
_exptl_crystal_F_000 5720
_exptl_crystal_size_max 0.20
_exptl_crystal_size_mid 0.18
_exptl_crystal_size_min 0.10
_refine_diff_density_max 0.987
_refine_diff_density_min -0.888
_refine_diff_density_rms 0.116
_refine_ls_extinction_method none
_refine_ls_goodness_of_fit_ref 1.034
_refine_ls_hydrogen_treatment constr
_refine_ls_matrix_type full
_refine_ls_number_parameters 814
_refine_ls_number_reflns 12703
_refine_ls_number_restraints 42
_refine_ls_restrained_S_all 1.037
_refine_ls_R_factor_all 0.1019
_refine_ls_R_factor_gt 0.0652
_refine_ls_shift/su_max 0.005
_refine_ls_shift/su_mean 0.000
_refine_ls_structure_factor_coef Fsqd
_refine_ls_weighting_details 'calc w=1/[\s^2^(Fo^2^)+(0.0732P)^2^+0.0000P] where P=(Fo^2^+2Fc^2^)/3'
_refine_ls_weighting_scheme calc
_refine_ls_wR_factor_gt 0.1517
_refine_ls_wR_factor_ref 0.1695
_reflns_number_gt 8699
_reflns_number_total 12703
_reflns_threshold_expression >2sigma(I)
_cod_data_source_file ic2010584_si_001_3.cif
_cod_data_source_block r90304b1
_cod_original_sg_symbol_H-M 'P 1 21/c 1'
_cod_database_code 4325950

loop_
_symmetry_equiv_pos_as_xyz
'x, y, z'
'-x+1/2, -y, z+1/2'
'x+1/2, -y+1/2, -z'
'-x, y+1/2, -z+1/2'
'-x, -y, -z'
'x-1/2, y, -z-1/2'
'-x-1/2, y-1/2, z'
'x, -y-1/2, z-1/2'

loop_
_atom_site_label
_atom_site_type_symbol
_atom_site_fract_x
_atom_site_fract_y
_atom_site_fract_z
_atom_site_U_iso_or_equiv
_atom_site_adp_type
_atom_site_occupancy
_atom_site_symmetry_multiplicity
_atom_site_calc_flag
_atom_site_refinement_flags
Sm1 Sm 0.340269(6) 0.412008(16) 0.405685(15) 0.02265(12) Uani 1 1 d .
Al1 Al 0.40363(4) 0.46655(9) 0.26707(8) 0.0217(4) Uani 1 1 d .
Si1 Si 0.29606(4) 0.22765(10) 0.43345(9) 0.0356(4) Uani 1 1 d .
O1 O 0.33372(14) 0.2848(3) 0.4376(3) 0.0811(18) Uani 1 1 d .
O2 O 0.38459(9) 0.4131(2) 0.4941(2) 0.0306(10) Uani 1 1 d .
O3 O 0.37471(8) 0.4428(2) 0.32858(18) 0.0242(8) Uani 1 1 d .
N1 N 0.31216(11) 0.4841(2) 0.5049(2) 0.0276(11) Uani 1 1 d .
N2 N 0.28476(11) 0.4486(3) 0.3710(2) 0.0271(11) Uani 1 1 d .
N3 N 0.40930(10) 0.3935(2) 0.1981(2) 0.0240(11) Uani 1 1 d .
N4 N 0.38406(10) 0.5342(2) 0.2032(2) 0.0235(11) Uani 1 1 d .
C1 C 0.32188(13) 0.4977(4) 0.5759(3) 0.0320(15) Uani 1 1 d .
C2 C 0.33640(15) 0.5615(5) 0.5960(3) 0.0441(18) Uani 1 1 d .
C3 C 0.34664(16) 0.5695(5) 0.6656(3) 0.055(2) Uani 1 1 d .
H3 H 0.3558 0.6126 0.6799 0.066 Uiso 1 1 calc R
C4 C 0.34356(17) 0.5154(6) 0.7131(4) 0.066(3) Uani 1 1 d .
H4 H 0.3516 0.5208 0.7584 0.079 Uiso 1 1 calc R
C5 C 0.3288(2) 0.4541(5) 0.6932(4) 0.061(2) Uani 1 1 d .
H5 H 0.3260 0.4182 0.7262 0.074 Uiso 1 1 calc R
C6 C 0.31748(16) 0.4425(4) 0.6249(3) 0.0441(18) Uani 1 1 d .
C7 C 0.2992(2) 0.3748(4) 0.6067(4) 0.059(2) Uani 1 1 d .
H7 H 0.3018 0.3672 0.5562 0.070 Uiso 1 1 calc R
C8 C 0.3127(3) 0.3100(4) 0.6430(4) 0.115(4) Uani 1 1 d .
H8A H 0.3364 0.3077 0.6364 0.172 Uiso 1 1 calc R
H8B H 0.3026 0.2681 0.6237 0.172 Uiso 1 1 calc R
H8C H 0.3078 0.3127 0.6921 0.172 Uiso 1 1 calc R
C9 C 0.2621(2) 0.3831(4) 0.6211(5) 0.087(3) Uani 1 1 d .
H9A H 0.2590 0.3996 0.6682 0.130 Uiso 1 1 calc R
H9B H 0.2512 0.3381 0.6153 0.130 Uiso 1 1 calc R
H9C H 0.2528 0.4170 0.5890 0.130 Uiso 1 1 calc R
C10 C 0.3391(2) 0.6241(5) 0.5455(4) 0.065(3) Uani 1 1 d .
H10 H 0.3361 0.6056 0.4980 0.079 Uiso 1 1 calc R
C11 C 0.3110(2) 0.6773(5) 0.5598(5) 0.096(3) Uani 1 1 d .
H11A H 0.3122 0.6930 0.6075 0.143 Uiso 1 1 calc R
H11B H 0.2899 0.6547 0.5516 0.143 Uiso 1 1 calc R
H11C H 0.3134 0.7174 0.5291 0.143 Uiso 1 1 calc R
C12 C 0.37215(19) 0.6630(4) 0.5478(4) 0.076(3) Uani 1 1 d .
H12A H 0.3727 0.6982 0.5114 0.114 Uiso 1 1 calc R
H12B H 0.3900 0.6297 0.5411 0.114 Uiso 1 1 calc R
H12C H 0.3746 0.6859 0.5925 0.114 Uiso 1 1 calc R
C13 C 0.28200(13) 0.5026(3) 0.4875(3) 0.0319(14) Uani 1 1 d .
H13 H 0.2693 0.5272 0.5203 0.038 Uiso 1 1 calc R
C14 C 0.26751(13) 0.4875(3) 0.4227(3) 0.0299(14) Uani 1 1 d .
C15 C 0.23593(15) 0.5031(4) 0.3976(4) 0.050(2) Uani 1 1 d .
H15 H 0.2196 0.5290 0.4210 0.060 Uiso 1 1 calc R
C16 C 0.23286(15) 0.4738(4) 0.3325(3) 0.0459(18) Uani 1 1 d .
H16 H 0.2144 0.4762 0.3034 0.055 Uiso 1 1 calc R
C17 C 0.26274(13) 0.4396(3) 0.3185(3) 0.0283(14) Uani 1 1 d .
C18 C 0.27040(14) 0.3979(3) 0.2526(3) 0.0295(14) Uani 1 1 d .
C19 C 0.24513(14) 0.3382(3) 0.2437(3) 0.0414(17) Uani 1 1 d .
H19A H 0.2477 0.3045 0.2810 0.062 Uiso 1 1 calc R
H19B H 0.2487 0.3149 0.1997 0.062 Uiso 1 1 calc R
H19C H 0.2230 0.3577 0.2449 0.062 Uiso 1 1 calc R
C20 C 0.30561(13) 0.3660(3) 0.2568(3) 0.0328(14) Uani 1 1 d .
H20A H 0.3217 0.4037 0.2582 0.049 Uiso 1 1 calc R
H20B H 0.3096 0.3369 0.2164 0.049 Uiso 1 1 calc R
H20C H 0.3075 0.3376 0.2983 0.049 Uiso 1 1 calc R
C21 C 0.26851(16) 0.4469(4) 0.1897(3) 0.0437(17) Uani 1 1 d .
H21A H 0.2462 0.4647 0.1850 0.065 Uiso 1 1 calc R
H21B H 0.2745 0.4210 0.1482 0.065 Uiso 1 1 calc R
H21C H 0.2836 0.4859 0.1960 0.065 Uiso 1 1 calc R
C22 C 0.25649(15) 0.2778(4) 0.4439(4) 0.0509(19) Uani 1 1 d .
H22A H 0.2547 0.2946 0.4912 0.076 Uiso 1 1 calc R
H22B H 0.2380 0.2472 0.4335 0.076 Uiso 1 1 calc R
H22C H 0.2564 0.3177 0.4125 0.076 Uiso 1 1 calc R
C23 C 0.29529(16) 0.1573(4) 0.5025(3) 0.0457(18) Uani 1 1 d .
H23A H 0.3139 0.1259 0.4962 0.069 Uiso 1 1 calc R
H23B H 0.2749 0.1308 0.4990 0.069 Uiso 1 1 calc R
H23C H 0.2966 0.1792 0.5478 0.069 Uiso 1 1 calc R
C24 C 0.29496(17) 0.1790(3) 0.3478(3) 0.0471(18) Uani 1 1 d .
H24A H 0.2927 0.2126 0.3103 0.071 Uiso 1 1 calc R
H24B H 0.2764 0.1469 0.3473 0.071 Uiso 1 1 calc R
H24C H 0.3152 0.1526 0.3420 0.071 Uiso 1 1 calc R
C25 C 0.40731(16) 0.4723(4) 0.4947(3) 0.0465(18) Uani 1 1 d .
H25A H 0.3957 0.5165 0.4855 0.056 Uiso 1 1 calc R
H25B H 0.4246 0.4660 0.4599 0.056 Uiso 1 1 calc R
C26 C 0.42199(19) 0.4723(4) 0.5679(4) 0.062(2) Uani 1 1 d .
H26A H 0.4091 0.5023 0.5991 0.074 Uiso 1 1 calc R
H26B H 0.4449 0.4886 0.5674 0.074 Uiso 1 1 calc R
C27 C 0.4198(2) 0.3935(5) 0.5899(5) 0.102(4) Uani 1 1 d .
H27A H 0.4412 0.3702 0.5843 0.123 Uiso 1 1 calc R
H27B H 0.4129 0.3894 0.6384 0.123 Uiso 1 1 calc R
C28 C 0.3961(2) 0.3633(4) 0.5455(4) 0.072(3) Uani 1 1 d .
H28A H 0.3773 0.3469 0.5731 0.087 Uiso 1 1 calc R
H28B H 0.4057 0.3224 0.5221 0.087 Uiso 1 1 calc R
C29 C 0.43589(13) 0.3419(3) 0.1965(3) 0.0255(13) Uani 1 1 d .
C30 C 0.43697(14) 0.2845(3) 0.2447(3) 0.0312(14) Uani 1 1 d .
C31 C 0.46289(14) 0.2371(3) 0.2402(3) 0.0387(16) Uani 1 1 d .
H31 H 0.4633 0.1985 0.2706 0.046 Uiso 1 1 calc R
C32 C 0.48801(15) 0.2450(4) 0.1928(4) 0.0434(17) Uani 1 1 d .
H32 H 0.5056 0.2128 0.1920 0.052 Uiso 1 1 calc R
C33 C 0.48714(15) 0.3003(4) 0.1465(3) 0.0428(17) Uani 1 1 d .
H33 H 0.5041 0.3048 0.1136 0.051 Uiso 1 1 calc R
C34 C 0.46159(14) 0.3502(3) 0.1475(3) 0.0336(15) Uani 1 1 d .
C35 C 0.46344(19) 0.4107(3) 0.0943(3) 0.0389(17) Uani 1 1 d .
H35 H 0.4447 0.4427 0.1041 0.047 Uiso 1 1 calc R
C36 C 0.49493(16) 0.4540(4) 0.1013(3) 0.0465(18) Uani 1 1 d .
H36A H 0.4979 0.4675 0.1494 0.070 Uiso 1 1 calc R
H36B H 0.4932 0.4960 0.0729 0.070 Uiso 1 1 calc R
H36C H 0.5136 0.4262 0.0862 0.070 Uiso 1 1 calc R
C37 C 0.4588(2) 0.3832(4) 0.0196(4) 0.067(2) Uani 1 1 d .
H37A H 0.4574 0.4228 -0.0120 0.101 Uiso 1 1 calc R
H37B H 0.4386 0.3559 0.0170 0.101 Uiso 1 1 calc R
H37C H 0.4774 0.3538 0.0070 0.101 Uiso 1 1 calc R
C38 C 0.40960(14) 0.2719(3) 0.2985(3) 0.0338(15) Uani 1 1 d .
H38 H 0.3925 0.3085 0.2920 0.041 Uiso 1 1 calc R
C39 C 0.42311(17) 0.2788(4) 0.3720(4) 0.059(2) Uani 1 1 d .
H39A H 0.4407 0.2449 0.3788 0.089 Uiso 1 1 calc R
H39B H 0.4056 0.2698 0.4050 0.089 Uiso 1 1 calc R
H39C H 0.4316 0.3260 0.3788 0.089 Uiso 1 1 calc R
C40 C 0.39316(18) 0.1992(4) 0.2883(4) 0.064(2) Uani 1 1 d .
H40A H 0.4094 0.1624 0.2956 0.096 Uiso 1 1 calc R
H40B H 0.3845 0.1959 0.2416 0.096 Uiso 1 1 calc R
H40C H 0.3753 0.1938 0.3213 0.096 Uiso 1 1 calc R
C41 C 0.38208(16) 0.3168(3) 0.1108(3) 0.0451(18) Uani 1 1 d .
H41A H 0.4021 0.3083 0.0848 0.068 Uiso 1 1 calc R
H41B H 0.3635 0.3195 0.0792 0.068 Uiso 1 1 calc R
H41C H 0.3786 0.2785 0.1433 0.068 Uiso 1 1 calc R
C42 C 0.38520(14) 0.3858(3) 0.1503(3) 0.0289(14) Uani 1 1 d .
C43 C 0.36282(14) 0.4390(3) 0.1324(3) 0.0306(14) Uani 1 1 d .
H43 H 0.3451 0.4255 0.1040 0.037 Uiso 1 1 calc R
C44 C 0.36386(13) 0.5103(3) 0.1520(3) 0.0288(14) Uani 1 1 d .
C45 C 0.34209(14) 0.5613(4) 0.1118(3) 0.0343(15) Uani 1 1 d .
H45A H 0.3250 0.5794 0.1420 0.051 Uiso 1 1 calc R
H45B H 0.3321 0.5369 0.0730 0.051 Uiso 1 1 calc R
H45C H 0.3554 0.6001 0.0947 0.051 Uiso 1 1 calc R
C46 C 0.38657(14) 0.6110(3) 0.2133(3) 0.0264(13) Uani 1 1 d .
C47 C 0.41444(14) 0.6462(3) 0.1848(3) 0.0288(14) Uani 1 1 d .
C48 C 0.41743(15) 0.7192(4) 0.1979(3) 0.0406(17) Uani 1 1 d .
H48 H 0.4356 0.7439 0.1801 0.049 Uiso 1 1 calc R
C49 C 0.39375(16) 0.7550(3) 0.2370(3) 0.0415(16) Uani 1 1 d .
H49 H 0.3962 0.8034 0.2457 0.050 Uiso 1 1 calc R
C50 C 0.36630(15) 0.7190(3) 0.2634(3) 0.0353(15) Uani 1 1 d .
H50 H 0.3503 0.7437 0.2889 0.042 Uiso 1 1 calc R
C51 C 0.36235(14) 0.6462(3) 0.2522(3) 0.0272(13) Uani 1 1 d .
C52 C 0.33234(14) 0.6097(3) 0.2849(3) 0.0302(14) Uani 1 1 d .
H52 H 0.3314 0.5608 0.2673 0.036 Uiso 1 1 calc R
C53 C 0.33587(14) 0.6069(4) 0.3639(3) 0.0374(16) Uani 1 1 d .
H53A H 0.3546 0.5778 0.3761 0.056 Uiso 1 1 calc R
H53B H 0.3160 0.5871 0.3840 0.056 Uiso 1 1 calc R
H53C H 0.3392 0.6542 0.3817 0.056 Uiso 1 1 calc R
C54 C 0.29967(14) 0.6463(4) 0.2662(3) 0.0444(17) Uani 1 1 d .
H54A H 0.2985 0.6916 0.2894 0.067 Uiso 1 1 calc R
H54B H 0.2813 0.6172 0.2809 0.067 Uiso 1 1 calc R
H54C H 0.2986 0.6534 0.2165 0.067 Uiso 1 1 calc R
C55 C 0.44007(14) 0.6077(3) 0.1424(3) 0.0346(15) Uani 1 1 d .
H55 H 0.4441 0.5615 0.1645 0.041 Uiso 1 1 calc R
C56 C 0.47339(15) 0.6475(4) 0.1390(3) 0.0469(18) Uani 1 1 d .
H56A H 0.4710 0.6889 0.1100 0.070 Uiso 1 1 calc R
H56B H 0.4901 0.6168 0.1196 0.070 Uiso 1 1 calc R
H56C H 0.4799 0.6618 0.1853 0.070 Uiso 1 1 calc R
C57 C 0.42822(15) 0.5942(4) 0.0674(3) 0.0428(18) Uani 1 1 d .
H57A H 0.4106 0.5596 0.0679 0.064 Uiso 1 1 calc R
H57B H 0.4465 0.5766 0.0399 0.064 Uiso 1 1 calc R
H57C H 0.4202 0.6378 0.0475 0.064 Uiso 1 1 calc R
C58 C 0.44452(13) 0.5084(3) 0.3095(3) 0.0250(13) Uani 1 1 d .
C59 C 0.47958(14) 0.4866(3) 0.3005(3) 0.0315(14) Uani 1 1 d .
C60 C 0.49045(18) 0.4172(4) 0.3103(4) 0.0457(18) Uani 1 1 d .
H60 H 0.4753 0.3822 0.3234 0.055 Uiso 1 1 calc R
C61 C 0.52323(18) 0.3997(4) 0.3010(4) 0.052(2) Uani 1 1 d .
H61 H 0.5298 0.3529 0.3081 0.062 Uiso 1 1 calc R
C62 C 0.54642(19) 0.4481(5) 0.2817(4) 0.063(2) Uani 1 1 d .
H62 H 0.5685 0.4347 0.2746 0.075 Uiso 1 1 calc R
C63 C 0.53651(16) 0.5183(5) 0.2728(3) 0.053(2) Uani 1 1 d .
H63 H 0.5521 0.5528 0.2608 0.064 Uiso 1 1 calc R
C64 C 0.50381(14) 0.5365(4) 0.2818(3) 0.0379(16) Uani 1 1 d .
H64 H 0.4975 0.5836 0.2752 0.045 Uiso 1 1 calc R
C65 C 0.43630(14) 0.5638(3) 0.3512(3) 0.0326(14) Uani 1 1 d .
H65 H 0.4144 0.5789 0.3455 0.039 Uiso 1 1 calc R
C66 C 0.45482(14) 0.6050(3) 0.4036(3) 0.0307(14) Uani 1 1 d .
C67 C 0.48084(16) 0.5788(3) 0.4418(3) 0.0396(16) Uani 1 1 d .
H67 H 0.4884 0.5330 0.4323 0.048 Uiso 1 1 calc R
C68 C 0.49643(17) 0.6171(4) 0.4937(4) 0.0507(19) Uani 1 1 d .
H68 H 0.5146 0.5983 0.5174 0.061 Uiso 1 1 calc R
C69 C 0.48444(17) 0.6846(4) 0.5101(4) 0.0483(18) Uani 1 1 d .
H69 H 0.4942 0.7110 0.5458 0.058 Uiso 1 1 calc R
C70 C 0.45803(16) 0.7117(4) 0.4732(4) 0.0469(18) Uani 1 1 d .
H70 H 0.4502 0.7569 0.4837 0.056 Uiso 1 1 calc R
C71 C 0.44296(15) 0.6731(3) 0.4209(3) 0.0383(16) Uani 1 1 d .
H71 H 0.4249 0.6921 0.3969 0.046 Uiso 1 1 calc R
C72 C 0.3574(3) 0.5274(6) 0.9193(5) 0.093(3) Uani 1 1 d U
H72 H 0.3378 0.5055 0.9341 0.111 Uiso 1 1 calc R
C73 C 0.3836(4) 0.4809(8) 0.9070(6) 0.129(5) Uani 1 1 d U
H73 H 0.3831 0.4320 0.9145 0.155 Uiso 1 1 calc R
C74 C 0.4082(3) 0.5155(8) 0.8841(6) 0.124(4) Uani 1 1 d U
H74 H 0.4270 0.4909 0.8691 0.149 Uiso 1 1 calc R
C75 C 0.4081(4) 0.5924(8) 0.8805(7) 0.135(5) Uani 1 1 d U
H75 H 0.4280 0.6139 0.8674 0.161 Uiso 1 1 calc R
C76 C 0.3826(3) 0.6359(7) 0.8937(6) 0.114(4) Uani 1 1 d U
H76 H 0.3833 0.6852 0.8899 0.137 Uiso 1 1 calc R
C77 C 0.3553(3) 0.5978(7) 0.9138(5) 0.094(3) Uani 1 1 d U
C78 C 0.3276(3) 0.6482(7) 0.9245(7) 0.148(5) Uani 1 1 d U
H78A H 0.3104 0.6391 0.8907 0.223 Uiso 1 1 calc R
H78B H 0.3356 0.6960 0.9191 0.223 Uiso 1 1 calc R
H78C H 0.3187 0.6422 0.9708 0.223 Uiso 1 1 calc R

loop_
_atom_site_aniso_label
_atom_site_aniso_U_11
_atom_site_aniso_U_22
_atom_site_aniso_U_33
_atom_site_aniso_U_23
_atom_site_aniso_U_13
_atom_site_aniso_U_12
Sm1 0.01889(18) 0.0298(2) 0.01920(19) 0.00289(12) 0.00062(10) -0.00010(12)
Al1 0.0207(8) 0.0249(10) 0.0196(9) -0.0009(7) -0.0013(6) -0.0012(7)
Si1 0.0335(9) 0.0429(12) 0.0305(10) 0.0064(8) -0.0012(7) -0.0064(9)
O1 0.071(4) 0.078(5) 0.095(5) 0.001(4) -0.004(3) -0.007(3)
O2 0.027(2) 0.042(3) 0.024(2) 0.0058(18) -0.0076(16) -0.0013(19)
O3 0.0214(19) 0.029(2) 0.022(2) 0.0030(17) 0.0021(14) -0.0030(18)
N1 0.029(3) 0.031(3) 0.023(3) 0.000(2) 0.0029(19) 0.000(2)
N2 0.023(2) 0.030(3) 0.028(3) 0.003(2) -0.0037(19) 0.002(2)
N3 0.023(3) 0.024(3) 0.025(3) -0.003(2) 0.0069(18) -0.002(2)
N4 0.026(3) 0.026(3) 0.018(3) 0.0004(19) 0.0010(18) 0.000(2)
C1 0.023(3) 0.053(5) 0.020(3) 0.001(3) 0.003(2) 0.006(3)
C2 0.035(4) 0.071(5) 0.027(4) -0.002(3) 0.001(3) -0.014(4)
C3 0.047(4) 0.101(7) 0.018(4) -0.008(4) 0.001(3) -0.019(4)
C4 0.047(4) 0.136(9) 0.014(4) 0.000(5) 0.005(3) 0.018(5)
C5 0.079(6) 0.082(7) 0.023(4) 0.012(4) 0.013(4) 0.040(5)
C6 0.047(4) 0.060(5) 0.026(4) 0.004(3) 0.013(3) 0.029(4)
C7 0.109(7) 0.033(5) 0.033(4) 0.004(3) 0.034(4) 0.021(5)
C8 0.256(14) 0.058(6) 0.030(5) 0.014(4) 0.028(6) 0.059(8)
C9 0.119(8) 0.050(5) 0.090(7) -0.020(5) 0.065(6) -0.028(6)
C10 0.096(7) 0.080(6) 0.020(4) 0.002(4) -0.005(4) -0.057(5)
C11 0.077(7) 0.092(8) 0.118(9) 0.057(7) -0.024(6) -0.024(6)
C12 0.082(6) 0.083(7) 0.063(6) -0.016(5) 0.026(4) -0.050(5)
C13 0.027(3) 0.037(4) 0.032(4) 0.001(3) 0.006(2) 0.007(3)
C14 0.025(3) 0.030(4) 0.035(4) -0.006(3) -0.001(2) 0.007(3)
C15 0.021(3) 0.063(5) 0.066(5) -0.011(4) -0.011(3) 0.020(3)
C16 0.040(4) 0.057(5) 0.041(4) -0.011(3) -0.019(3) 0.016(3)
C17 0.022(3) 0.031(4) 0.032(4) 0.000(3) 0.000(2) 0.004(3)
C18 0.027(3) 0.027(4) 0.034(4) 0.007(3) -0.013(2) -0.010(3)
C19 0.039(4) 0.043(4) 0.042(4) -0.009(3) -0.005(3) -0.005(3)
C20 0.036(3) 0.034(4) 0.028(4) -0.005(3) -0.003(2) 0.001(3)
C21 0.049(4) 0.053(5) 0.029(4) 0.006(3) -0.007(3) 0.003(4)
C22 0.036(4) 0.071(6) 0.046(4) 0.008(4) 0.008(3) -0.010(4)
C23 0.049(4) 0.053(5) 0.036(4) 0.009(3) -0.010(3) -0.013(4)
C24 0.064(5) 0.037(4) 0.040(4) 0.006(3) -0.004(3) -0.015(4)
C25 0.045(4) 0.055(5) 0.040(4) 0.012(3) -0.014(3) -0.023(4)
C26 0.054(5) 0.091(7) 0.039(4) 0.012(4) -0.013(3) -0.026(4)
C27 0.085(7) 0.133(9) 0.089(8) 0.072(7) -0.058(6) -0.057(6)
C28 0.110(7) 0.057(6) 0.050(5) 0.010(4) -0.046(5) 0.017(5)
C29 0.028(3) 0.022(3) 0.026(3) -0.006(2) 0.006(2) -0.005(3)
C30 0.032(3) 0.035(4) 0.027(3) -0.003(3) 0.008(2) -0.005(3)
C31 0.036(3) 0.035(4) 0.045(4) 0.005(3) 0.012(3) 0.007(3)
C32 0.035(4) 0.040(4) 0.055(5) -0.004(3) 0.015(3) 0.008(3)
C33 0.037(4) 0.052(5) 0.039(4) -0.007(3) 0.015(3) -0.004(3)
C34 0.033(3) 0.040(4) 0.028(4) -0.006(3) 0.007(2) 0.000(3)
C35 0.069(5) 0.023(4) 0.025(4) -0.001(3) 0.011(3) -0.004(3)
C36 0.050(4) 0.051(5) 0.038(4) -0.002(3) 0.011(3) -0.013(4)
C37 0.093(6) 0.070(6) 0.038(5) 0.004(4) -0.001(4) -0.028(5)
C38 0.035(3) 0.029(4) 0.038(4) 0.003(3) 0.013(3) 0.006(3)
C39 0.048(4) 0.087(6) 0.043(5) 0.002(4) 0.011(3) -0.007(4)
C40 0.066(5) 0.053(5) 0.073(6) -0.015(4) 0.037(4) -0.022(4)
C41 0.053(4) 0.047(5) 0.035(4) -0.016(3) 0.002(3) -0.010(4)
C42 0.034(3) 0.030(4) 0.022(3) 0.002(3) 0.002(2) -0.012(3)
C43 0.029(3) 0.043(4) 0.019(3) 0.002(3) -0.003(2) -0.010(3)
C44 0.026(3) 0.038(4) 0.022(3) 0.001(3) -0.001(2) -0.001(3)
C45 0.034(4) 0.048(4) 0.021(3) 0.000(3) -0.002(2) -0.003(3)
C46 0.034(3) 0.027(4) 0.018(3) 0.006(2) -0.008(2) 0.000(3)
C47 0.031(3) 0.031(4) 0.024(3) 0.006(3) -0.005(2) -0.006(3)
C48 0.039(4) 0.038(5) 0.045(4) 0.013(3) -0.001(3) -0.012(3)
C49 0.061(4) 0.021(4) 0.042(4) 0.000(3) -0.008(3) 0.000(3)
C50 0.045(4) 0.028(4) 0.033(4) 0.001(3) -0.003(3) 0.005(3)
C51 0.037(3) 0.025(4) 0.020(3) 0.006(2) -0.004(2) 0.002(3)
C52 0.030(3) 0.032(4) 0.028(4) -0.006(3) -0.003(2) 0.001(3)
C53 0.038(4) 0.044(4) 0.030(4) -0.002(3) 0.006(3) -0.003(3)
C54 0.034(4) 0.056(5) 0.043(4) -0.005(3) -0.006(3) 0.003(3)
C55 0.030(3) 0.042(4) 0.031(4) 0.006(3) 0.005(2) -0.006(3)
C56 0.037(4) 0.060(5) 0.044(4) 0.004(4) 0.006(3) -0.013(3)
C57 0.034(4) 0.064(5) 0.030(4) 0.009(3) 0.008(3) -0.010(3)
C58 0.022(3) 0.031(4) 0.021(3) 0.009(3) 0.001(2) -0.004(3)
C59 0.030(3) 0.040(4) 0.025(3) 0.001(3) 0.002(2) 0.005(3)
C60 0.051(4) 0.042(5) 0.044(4) -0.011(3) -0.012(3) 0.007(4)
C61 0.043(4) 0.058(5) 0.055(5) -0.005(4) -0.005(3) 0.023(4)
C62 0.043(5) 0.079(7) 0.066(6) -0.024(5) -0.008(4) 0.019(5)
C63 0.032(4) 0.083(6) 0.046(5) -0.003(4) 0.001(3) -0.010(4)
C64 0.034(3) 0.052(5) 0.027(4) -0.002(3) 0.000(3) -0.008(3)
C65 0.026(3) 0.043(4) 0.028(4) 0.001(3) 0.002(2) -0.002(3)
C66 0.025(3) 0.039(4) 0.027(4) -0.004(3) 0.002(2) -0.003(3)
C67 0.041(4) 0.040(4) 0.038(4) 0.004(3) -0.011(3) 0.005(3)
C68 0.052(4) 0.060(5) 0.040(4) -0.013(4) -0.013(3) -0.002(4)
C69 0.053(4) 0.047(5) 0.045(5) -0.022(3) 0.003(3) -0.006(4)
C70 0.045(4) 0.042(5) 0.054(5) -0.012(4) 0.005(3) -0.001(4)
C71 0.039(4) 0.038(4) 0.038(4) -0.005(3) 0.013(3) -0.005(3)
C72 0.113(7) 0.082(6) 0.083(6) -0.020(5) -0.013(5) 0.025(6)
C73 0.124(8) 0.154(9) 0.108(8) -0.011(7) -0.009(6) -0.007(7)
C74 0.125(8) 0.149(9) 0.099(7) 0.008(7) 0.004(6) 0.024(7)
C75 0.155(9) 0.143(9) 0.105(8) 0.007(7) -0.011(7) 0.004(7)
C76 0.091(6) 0.142(8) 0.111(7) 0.048(6) -0.005(5) -0.023(6)
C77 0.090(6) 0.104(7) 0.089(7) -0.001(5) -0.001(5) -0.003(6)
C78 0.144(8) 0.156(9) 0.145(8) -0.025(7) -0.015(7) 0.041(7)

loop_
_atom_type_symbol
_atom_type_description
_atom_type_scat_dispersion_real
_atom_type_scat_dispersion_imag
_atom_type_scat_source
C C 0.0033 0.0016 'International Tables Vol C Tables 4.2.6.8 and 6.1.1.4'
H H 0.0000 0.0000 'International Tables Vol C Tables 4.2.6.8 and 6.1.1.4'
N N 0.0061 0.0033 'International Tables Vol C Tables 4.2.6.8 and 6.1.1.4'
O O 0.0106 0.0060 'International Tables Vol C Tables 4.2.6.8 and 6.1.1.4'
Al Al 0.0645 0.0514 'International Tables Vol C Tables 4.2.6.8 and 6.1.1.4'
Si Si 0.0817 0.0704 'International Tables Vol C Tables 4.2.6.8 and 6.1.1.4'
Sm Sm -0.1638 3.4418 'International Tables Vol C Tables 4.2.6.8 and 6.1.1.4'

loop_
_geom_angle_atom_site_label_1
_geom_angle_atom_site_label_2
_geom_angle_atom_site_label_3
_geom_angle
O3 Sm1 N2 109.54(14)
O3 Sm1 O2 90.21(13)
N2 Sm1 O2 148.44(14)
O3 Sm1 O1 120.52(17)
N2 Sm1 O1 104.10(17)
O2 Sm1 O1 85.16(16)
O3 Sm1 N1 130.95(14)
N2 Sm1 N1 69.58(15)
O2 Sm1 N1 78.88(14)
O1 Sm1 N1 106.15(18)
O3 Al1 N3 111.5(2)
O3 Al1 N4 109.27(19)
N3 Al1 N4 94.9(2)
O3 Al1 C58 112.5(2)
N3 Al1 C58 117.7(2)
N4 Al1 C58 109.4(2)
O1 Si1 C22 113.4(3)
O1 Si1 C23 113.1(3)
C22 Si1 C23 105.6(3)
O1 Si1 C24 109.8(3)
C22 Si1 C24 108.8(3)
C23 Si1 C24 105.7(3)
Si1 O1 Sm1 129.3(3)
C28 O2 C25 107.2(5)
C28 O2 Sm1 134.4(4)
C25 O2 Sm1 118.2(3)
Al1 O3 Sm1 178.3(2)
C13 N1 C1 116.5(5)
C13 N1 Sm1 110.9(4)
C1 N1 Sm1 131.9(3)
C17 N2 C14 105.3(4)
C17 N2 Sm1 140.4(4)
C14 N2 Sm1 114.0(3)
C42 N3 C29 116.6(5)
C42 N3 Al1 117.4(4)
C29 N3 Al1 125.7(4)
C44 N4 C46 117.8(5)
C44 N4 Al1 119.0(4)
C46 N4 Al1 122.7(3)
C2 C1 C6 120.4(6)
C2 C1 N1 122.0(5)
C6 C1 N1 117.6(6)
C1 C2 C3 118.6(7)
C1 C2 C10 121.4(6)
C3 C2 C10 119.8(7)
C4 C3 C2 121.5(8)
C4 C3 H3 119.2
C2 C3 H3 119.2
C5 C4 C3 119.2(7)
C5 C4 H4 120.4
C3 C4 H4 120.4
C4 C5 C6 122.5(8)
C4 C5 H5 118.7
C6 C5 H5 118.7
C5 C6 C1 117.7(7)
C5 C6 C7 120.3(7)
C1 C6 C7 121.9(6)
C8 C7 C6 113.6(8)
C8 C7 C9 110.7(7)
C6 C7 C9 110.3(6)
C8 C7 H7 107.3
C6 C7 H7 107.3
C9 C7 H7 107.3
C7 C8 H8A 109.5
C7 C8 H8B 109.5
H8A C8 H8B 109.5
C7 C8 H8C 109.5
H8A C8 H8C 109.5
H8B C8 H8C 109.5
C7 C9 H9A 109.5
C7 C9 H9B 109.5
H9A C9 H9B 109.5
C7 C9 H9C 109.5
H9A C9 H9C 109.5
H9B C9 H9C 109.5
C12 C10 C2 114.6(7)
C12 C10 C11 108.8(7)
C2 C10 C11 109.8(6)
C12 C10 H10 107.8
C2 C10 H10 107.8
C11 C10 H10 107.8
C10 C11 H11A 109.5
C10 C11 H11B 109.5
H11A C11 H11B 109.5
C10 C11 H11C 109.5
H11A C11 H11C 109.5
H11B C11 H11C 109.5
C10 C12 H12A 109.5
C10 C12 H12B 109.5
H12A C12 H12B 109.5
C10 C12 H12C 109.5
H12A C12 H12C 109.5
H12B C12 H12C 109.5
N1 C13 C14 124.0(5)
N1 C13 H13 118.0
C14 C13 H13 118.0
C15 C14 C13 130.1(6)
C15 C14 N2 108.4(5)
C13 C14 N2 121.4(5)
C16 C15 C14 108.2(6)
C16 C15 H15 125.9
C14 C15 H15 125.9
C15 C16 C17 106.6(5)
C15 C16 H16 126.7
C17 C16 H16 126.7
N2 C17 C16 111.4(5)
N2 C17 C18 123.4(5)
C16 C17 C18 125.2(5)
C21 C18 C17 109.5(5)
C21 C18 C19 109.1(5)
C17 C18 C19 109.8(5)
C21 C18 C20 108.9(5)
C17 C18 C20 110.2(4)
C19 C18 C20 109.4(5)
C18 C19 H19A 109.5
C18 C19 H19B 109.5
H19A C19 H19B 109.5
C18 C19 H19C 109.5
H19A C19 H19C 109.5
H19B C19 H19C 109.5
C18 C20 H20A 109.5
C18 C20 H20B 109.5
H20A C20 H20B 109.5
C18 C20 H20C 109.5
H20A C20 H20C 109.5
H20B C20 H20C 109.5
C18 C21 H21A 109.5
C18 C21 H21B 109.5
H21A C21 H21B 109.5
C18 C21 H21C 109.5
H21A C21 H21C 109.5
H21B C21 H21C 109.5
Si1 C22 H22A 109.5
Si1 C22 H22B 109.5
H22A C22 H22B 109.5
Si1 C22 H22C 109.5
H22A C22 H22C 109.5
H22B C22 H22C 109.5
Si1 C23 H23A 109.5
Si1 C23 H23B 109.5
H23A C23 H23B 109.5
Si1 C23 H23C 109.5
H23A C23 H23C 109.5
H23B C23 H23C 109.5
Si1 C24 H24A 109.5
Si1 C24 H24B 109.5
H24A C24 H24B 109.5
Si1 C24 H24C 109.5
H24A C24 H24C 109.5
H24B C24 H24C 109.5
O2 C25 C26 104.8(5)
O2 C25 H25A 110.8
C26 C25 H25A 110.8
O2 C25 H25B 110.8
C26 C25 H25B 110.8
H25A C25 H25B 108.9
C25 C26 C27 103.2(6)
C25 C26 H26A 111.1
C27 C26 H26A 111.1
C25 C26 H26B 111.1
C27 C26 H26B 111.1
H26A C26 H26B 109.1
C28 C27 C26 105.3(6)
C28 C27 H27A 110.7
C26 C27 H27A 110.7
C28 C27 H27B 110.7
C26 C27 H27B 110.7
H27A C27 H27B 108.8
C27 C28 O2 111.7(7)
C27 C28 H28A 109.3
O2 C28 H28A 109.3
C27 C28 H28B 109.3
O2 C28 H28B 109.3
H28A C28 H28B 107.9
C34 C29 C30 119.7(5)
C34 C29 N3 118.9(5)
C30 C29 N3 121.4(5)
C31 C30 C29 118.5(5)
C31 C30 C38 119.2(5)
C29 C30 C38 122.3(5)
C32 C31 C30 122.1(6)
C32 C31 H31 118.9
C30 C31 H31 118.9
C31 C32 C33 119.6(6)
C31 C32 H32 120.2
C33 C32 H32 120.2
C32 C33 C34 121.6(6)
C32 C33 H33 119.2
C34 C33 H33 119.2
C33 C34 C29 118.5(6)
C33 C34 C35 117.2(5)
C29 C34 C35 124.3(6)
C36 C35 C34 112.5(6)
C36 C35 C37 111.6(5)
C34 C35 C37 111.4(5)
C36 C35 H35 107.0
C34 C35 H35 107.0
C37 C35 H35 107.0
C35 C36 H36A 109.5
C35 C36 H36B 109.5
H36A C36 H36B 109.5
C35 C36 H36C 109.5
H36A C36 H36C 109.5
H36B C36 H36C 109.5
C35 C37 H37A 109.5
C35 C37 H37B 109.5
H37A C37 H37B 109.5
C35 C37 H37C 109.5
H37A C37 H37C 109.5
H37B C37 H37C 109.5
C39 C38 C30 110.8(5)
C39 C38 C40 110.5(6)
C30 C38 C40 111.3(5)
C39 C38 H38 108.0
C30 C38 H38 108.0
C40 C38 H38 108.0
C38 C39 H39A 109.5
C38 C39 H39B 109.5
H39A C39 H39B 109.5
C38 C39 H39C 109.5
H39A C39 H39C 109.5
H39B C39 H39C 109.5
C38 C40 H40A 109.5
C38 C40 H40B 109.5
H40A C40 H40B 109.5
C38 C40 H40C 109.5
H40A C40 H40C 109.5
H40B C40 H40C 109.5
C42 C41 H41A 109.5
C42 C41 H41B 109.5
H41A C41 H41B 109.5
C42 C41 H41C 109.5
H41A C41 H41C 109.5
H41B C41 H41C 109.5
N3 C42 C43 124.0(6)
N3 C42 C41 119.7(6)
C43 C42 C41 116.3(5)
C42 C43 C44 127.4(5)
C42 C43 H43 116.3
C44 C43 H43 116.3
N4 C44 C43 122.3(5)
N4 C44 C45 120.5(5)
C43 C44 C45 117.2(5)
C44 C45 H45A 109.5
C44 C45 H45B 109.5
H45A C45 H45B 109.5
C44 C45 H45C 109.5
H45A C45 H45C 109.5
H45B C45 H45C 109.5
C51 C46 C47 122.5(6)
C51 C46 N4 119.5(5)
C47 C46 N4 117.9(5)
C48 C47 C46 117.3(6)
C48 C47 C55 120.8(5)
C46 C47 C55 121.9(5)
C49 C48 C47 121.0(6)
C49 C48 H48 119.5
C47 C48 H48 119.5
C50 C49 C48 120.2(6)
C50 C49 H49 119.9
C48 C49 H49 119.9
C49 C50 C51 120.9(6)
C49 C50 H50 119.5
C51 C50 H50 119.5
C46 C51 C50 118.0(5)
C46 C51 C52 123.9(5)
C50 C51 C52 118.1(5)
C53 C52 C51 110.5(5)
C53 C52 C54 109.2(5)
C51 C52 C54 112.4(5)
C53 C52 H52 108.2
C51 C52 H52 108.2
C54 C52 H52 108.2
C52 C53 H53A 109.5
C52 C53 H53B 109.5
H53A C53 H53B 109.5
C52 C53 H53C 109.5
H53A C53 H53C 109.5
H53B C53 H53C 109.5
C52 C54 H54A 109.5
C52 C54 H54B 109.5
H54A C54 H54B 109.5
C52 C54 H54C 109.5
H54A C54 H54C 109.5
H54B C54 H54C 109.5
C47 C55 C57 111.9(5)
C47 C55 C56 112.8(5)
C57 C55 C56 108.2(5)
C47 C55 H55 107.9
C57 C55 H55 107.9
C56 C55 H55 107.9
C55 C56 H56A 109.5
C55 C56 H56B 109.5
H56A C56 H56B 109.5
C55 C56 H56C 109.5
H56A C56 H56C 109.5
H56B C56 H56C 109.5
C55 C57 H57A 109.5
C55 C57 H57B 109.5
H57A C57 H57B 109.5
C55 C57 H57C 109.5
H57A C57 H57C 109.5
H57B C57 H57C 109.5
C65 C58 C59 121.0(5)
C65 C58 Al1 110.0(4)
C59 C58 Al1 129.0(4)
C60 C59 C64 116.5(6)
C60 C59 C58 123.0(6)
C64 C59 C58 120.5(6)
C61 C60 C59 120.6(7)
C61 C60 H60 119.7
C59 C60 H60 119.7
C62 C61 C60 122.4(7)
C62 C61 H61 118.8
C60 C61 H61 118.8
C61 C62 C63 118.4(7)
C61 C62 H62 120.8
C63 C62 H62 120.8
C64 C63 C62 119.9(7)
C64 C63 H63 120.1
C62 C63 H63 120.1
C63 C64 C59 122.1(7)
C63 C64 H64 118.9
C59 C64 H64 118.9
C58 C65 C66 133.2(6)
C58 C65 H65 113.4
C66 C65 H65 113.4
C67 C66 C71 117.5(6)
C67 C66 C65 124.1(6)
C71 C66 C65 118.1(6)
C66 C67 C68 122.9(6)
C66 C67 H67 118.5
C68 C67 H67 118.5
C67 C68 C69 118.8(6)
C67 C68 H68 120.6
C69 C68 H68 120.6
C70 C69 C68 119.3(6)
C70 C69 H69 120.4
C68 C69 H69 120.4
C69 C70 C71 121.2(7)
C69 C70 H70 119.4
C71 C70 H70 119.4
C70 C71 C66 120.2(6)
C70 C71 H71 119.9
C66 C71 H71 119.9
C77 C72 C73 131.3(13)
C77 C72 H72 114.4
C73 C72 H72 114.4
C74 C73 C72 109.2(15)
C74 C73 H73 125.4
C72 C73 H73 125.4
C73 C74 C75 121.8(15)
C73 C74 H74 119.1
C75 C74 H74 119.1
C76 C75 C74 127.5(15)
C76 C75 H75 116.3
C74 C75 H75 116.3
C75 C76 C77 110.2(13)
C75 C76 H76 124.9
C77 C76 H76 124.9
C72 C77 C76 119.8(12)
C72 C77 C78 132.3(12)
C76 C77 C78 107.9(12)
C77 C78 H78A 109.5
C77 C78 H78B 109.5
H78A C78 H78B 109.5
C77 C78 H78C 109.5
H78A C78 H78C 109.5
H78B C78 H78C 109.5

loop_
_geom_bond_atom_site_label_1
_geom_bond_atom_site_label_2
_geom_bond_distance
Sm1 O3 2.102(3)
Sm1 N2 2.424(4)
Sm1 O2 2.453(4)
Sm1 O1 2.482(6)
Sm1 N1 2.590(4)
Al1 O3 1.711(4)
Al1 N3 1.917(5)
Al1 N4 1.929(5)
Al1 C58 1.992(5)
Si1 O1 1.856(6)
Si1 C22 1.858(6)
Si1 C23 1.868(6)
Si1 C24 1.874(6)
O2 C28 1.434(7)
O2 C25 1.438(7)
N1 C13 1.302(6)
N1 C1 1.435(7)
N2 C17 1.348(7)
N2 C14 1.410(7)
N3 C42 1.337(7)
N3 C29 1.443(7)
N4 C44 1.347(7)
N4 C46 1.460(7)
C1 C2 1.387(9)
C1 C6 1.408(9)
C2 C3 1.400(9)
C2 C10 1.525(10)
C3 C4 1.368(11)
C3 H3 0.9300
C4 C5 1.351(11)
C4 H4 0.9300
C5 C6 1.398(10)
C5 H5 0.9300
C6 C7 1.511(10)
C7 C8 1.504(10)
C7 C9 1.519(10)
C7 H7 0.9800
C8 H8A 0.9600
C8 H8B 0.9600
C8 H8C 0.9600
C9 H9A 0.9600
C9 H9B 0.9600
C9 H9C 0.9600
C10 C12 1.516(9)
C10 C11 1.531(11)
C10 H10 0.9800
C11 H11A 0.9600
C11 H11B 0.9600
C11 H11C 0.9600
C12 H12A 0.9600
C12 H12B 0.9600
C12 H12C 0.9600
C13 C14 1.398(8)
C13 H13 0.9300
C14 C15 1.386(7)
C15 C16 1.365(9)
C15 H15 0.9300
C16 C17 1.386(8)
C16 H16 0.9300
C17 C18 1.516(8)
C18 C21 1.516(8)
C18 C19 1.521(7)
C18 C20 1.537(7)
C19 H19A 0.9600
C19 H19B 0.9600
C19 H19C 0.9600
C20 H20A 0.9600
C20 H20B 0.9600
C20 H20C 0.9600
C21 H21A 0.9600
C21 H21B 0.9600
C21 H21C 0.9600
C22 H22A 0.9600
C22 H22B 0.9600
C22 H22C 0.9600
C23 H23A 0.9600
C23 H23B 0.9600
C23 H23C 0.9600
C24 H24A 0.9600
C24 H24B 0.9600
C24 H24C 0.9600
C25 C26 1.517(9)
C25 H25A 0.9700
C25 H25B 0.9700
C26 C27 1.543(11)
C26 H26A 0.9700
C26 H26B 0.9700
C27 C28 1.395(10)
C27 H27A 0.9700
C27 H27B 0.9700
C28 H28A 0.9700
C28 H28B 0.9700
C29 C34 1.402(7)
C29 C30 1.419(8)
C30 C31 1.372(8)
C30 C38 1.524(7)
C31 C32 1.363(8)
C31 H31 0.9300
C32 C33 1.367(9)
C32 H32 0.9300
C33 C34 1.389(8)
C33 H33 0.9300
C34 C35 1.527(8)
C35 C36 1.510(9)
C35 C37 1.528(9)
C35 H35 0.9800
C36 H36A 0.9600
C36 H36B 0.9600
C36 H36C 0.9600
C37 H37A 0.9600
C37 H37B 0.9600
C37 H37C 0.9600
C38 C39 1.510(9)
C38 C40 1.529(8)
C38 H38 0.9800
C39 H39A 0.9600
C39 H39B 0.9600
C39 H39C 0.9600
C40 H40A 0.9600
C40 H40B 0.9600
C40 H40C 0.9600
C41 C42 1.507(8)
C41 H41A 0.9600
C41 H41B 0.9600
C41 H41C 0.9600
C42 C43 1.387(8)
C43 C44 1.393(8)
C43 H43 0.9300
C44 C45 1.508(8)
C45 H45A 0.9600
C45 H45B 0.9600
C45 H45C 0.9600
C46 C51 1.392(7)
C46 C47 1.409(7)
C47 C48 1.400(8)
C47 C55 1.495(8)
C48 C49 1.384(8)
C48 H48 0.9300
C49 C50 1.388(8)
C49 H49 0.9300
C50 C51 1.393(8)
C50 H50 0.9300
C51 C52 1.521(8)
C52 C53 1.517(8)
C52 C54 1.524(8)
C52 H52 0.9800
C53 H53A 0.9600
C53 H53B 0.9600
C53 H53C 0.9600
C54 H54A 0.9600
C54 H54B 0.9600
C54 H54C 0.9600
C55 C57 1.531(8)
C55 C56 1.533(8)
C55 H55 0.9800
C56 H56A 0.9600
C56 H56B 0.9600
C56 H56C 0.9600
C57 H57A 0.9600
C57 H57B 0.9600
C57 H57C 0.9600
C58 C65 1.352(8)
C58 C59 1.475(7)
C59 C60 1.389(8)
C59 C64 1.397(8)
C60 C61 1.367(9)
C60 H60 0.9300
C61 C62 1.352(10)
C61 H61 0.9300
C62 C63 1.388(10)
C62 H62 0.9300
C63 C64 1.367(8)
C63 H63 0.9300
C64 H64 0.9300
C65 C66 1.468(8)
C65 H65 0.9300
C66 C67 1.366(8)
C66 C71 1.405(8)
C67 C68 1.377(8)
C67 H67 0.9300
C68 C69 1.393(9)
C68 H68 0.9300
C69 C70 1.371(9)
C69 H69 0.9300
C70 C71 1.375(8)
C70 H70 0.9300
C71 H71 0.9300
C72 C77 1.331(13)
C72 C73 1.389(15)
C72 H72 0.9300
C73 C74 1.262(15)
C73 H73 0.9300
C74 C75 1.447(15)
C74 H74 0.9300
C75 C76 1.334(16)
C75 H75 0.9300
C76 C77 1.361(14)
C76 H76 0.9300
C77 C78 1.477(15)
C78 H78A 0.9600
C78 H78B 0.9600
C78 H78C 0.9600

loop_
_geom_torsion_atom_site_label_1
_geom_torsion_atom_site_label_2
_geom_torsion_atom_site_label_3
_geom_torsion_atom_site_label_4
_geom_torsion
C22 Si1 O1 Sm1 -28.5(5)
C23 Si1 O1 Sm1 -148.8(4)
C24 Si1 O1 Sm1 93.4(4)
O3 Sm1 O1 Si1 -121.0(4)
N2 Sm1 O1 Si1 2.3(4)
O2 Sm1 O1 Si1 151.6(4)
N1 Sm1 O1 Si1 74.7(4)
O3 Sm1 O2 C28 -128.7(6)
N2 Sm1 O2 C28 101.2(6)
O1 Sm1 O2 C28 -8.1(6)
N1 Sm1 O2 C28 99.5(6)
O3 Sm1 O2 C25 44.8(4)
N2 Sm1 O2 C25 -85.4(5)
O1 Sm1 O2 C25 165.4(4)
N1 Sm1 O2 C25 -87.1(4)
N3 Al1 O3 Sm1 83(9)
N4 Al1 O3 Sm1 -173(100)
C58 Al1 O3 Sm1 -52(9)
N2 Sm1 O3 Al1 -173(100)
O2 Sm1 O3 Al1 32(9)
O1 Sm1 O3 Al1 -52(9)
N1 Sm1 O3 Al1 108(9)
O3 Sm1 N1 C13 100.2(4)
N2 Sm1 N1 C13 1.6(4)
O2 Sm1 N1 C13 -179.3(4)
O1 Sm1 N1 C13 -97.8(4)
O3 Sm1 N1 C1 -89.8(5)
N2 Sm1 N1 C1 171.6(5)
O2 Sm1 N1 C1 -9.3(5)
O1 Sm1 N1 C1 72.2(5)
O3 Sm1 N2 C17 58.5(6)
O2 Sm1 N2 C17 -175.6(5)
O1 Sm1 N2 C17 -71.6(6)
N1 Sm1 N2 C17 -173.9(7)
O3 Sm1 N2 C14 -128.4(4)
O2 Sm1 N2 C14 -2.6(5)
O1 Sm1 N2 C14 101.5(4)
N1 Sm1 N2 C14 -0.8(4)
O3 Al1 N3 C42 74.6(4)
N4 Al1 N3 C42 -38.3(4)
C58 Al1 N3 C42 -153.3(4)
O3 Al1 N3 C29 -99.6(4)
N4 Al1 N3 C29 147.4(4)
C58 Al1 N3 C29 32.5(5)
O3 Al1 N4 C44 -79.1(4)
N3 Al1 N4 C44 35.7(4)
C58 Al1 N4 C44 157.3(4)
O3 Al1 N4 C46 92.6(4)
N3 Al1 N4 C46 -152.6(4)
C58 Al1 N4 C46 -31.0(4)
C13 N1 C1 C2 -89.6(7)
Sm1 N1 C1 C2 100.8(6)
C13 N1 C1 C6 93.0(7)
Sm1 N1 C1 C6 -76.5(6)
C6 C1 C2 C3 0.3(9)
N1 C1 C2 C3 -177.0(6)
C6 C1 C2 C10 -175.4(6)
N1 C1 C2 C10 7.3(10)
C1 C2 C3 C4 2.0(10)
C10 C2 C3 C4 177.7(7)
C2 C3 C4 C5 -3.4(11)
C3 C4 C5 C6 2.5(11)
C4 C5 C6 C1 -0.2(10)
C4 C5 C6 C7 -176.1(7)
C2 C1 C6 C5 -1.1(9)
N1 C1 C6 C5 176.3(5)
C2 C1 C6 C7 174.7(6)
N1 C1 C6 C7 -7.9(8)
C5 C6 C7 C8 -38.1(9)
C1 C6 C7 C8 146.2(6)
C5 C6 C7 C9 86.9(8)
C1 C6 C7 C9 -88.8(8)
C1 C2 C10 C12 -138.0(7)
C3 C2 C10 C12 46.4(10)
C1 C2 C10 C11 99.1(8)
C3 C2 C10 C11 -76.5(9)
C1 N1 C13 C14 -174.1(6)
Sm1 N1 C13 C14 -2.4(7)
N1 C13 C14 C15 179.2(7)
N1 C13 C14 N2 1.8(10)
C17 N2 C14 C15 -2.5(7)
Sm1 N2 C14 C15 -177.9(4)
C17 N2 C14 C13 175.4(6)
Sm1 N2 C14 C13 0.0(7)
C13 C14 C15 C16 -176.5(7)
N2 C14 C15 C16 1.2(8)
C14 C15 C16 C17 0.6(8)
C14 N2 C17 C16 3.0(7)
Sm1 N2 C17 C16 176.4(5)
C14 N2 C17 C18 -177.7(5)
Sm1 N2 C17 C18 -4.2(10)
C15 C16 C17 N2 -2.3(8)
C15 C16 C17 C18 178.4(6)
N2 C17 C18 C21 -117.4(6)
C16 C17 C18 C21 61.8(8)
N2 C17 C18 C19 122.9(6)
C16 C17 C18 C19 -57.9(8)
N2 C17 C18 C20 2.3(8)
C16 C17 C18 C20 -178.4(6)
C28 O2 C25 C26 -25.9(7)
Sm1 O2 C25 C26 159.0(4)
O2 C25 C26 C27 27.6(8)
C25 C26 C27 C28 -19.5(10)
C26 C27 C28 O2 4.2(11)
C25 O2 C28 C27 13.9(10)
Sm1 O2 C28 C27 -172.2(6)
C42 N3 C29 C34 80.6(7)
Al1 N3 C29 C34 -105.1(5)
C42 N3 C29 C30 -101.2(6)
Al1 N3 C29 C30 73.1(6)
C34 C29 C30 C31 -2.0(8)
N3 C29 C30 C31 179.8(5)
C34 C29 C30 C38 -179.1(5)
N3 C29 C30 C38 2.7(8)
C29 C30 C31 C32 2.2(10)
C38 C30 C31 C32 179.4(6)
C30 C31 C32 C33 -2.0(10)
C31 C32 C33 C34 1.6(10)
C32 C33 C34 C29 -1.4(10)
C32 C33 C34 C35 178.9(6)
C30 C29 C34 C33 1.6(9)
N3 C29 C34 C33 179.8(5)
C30 C29 C34 C35 -178.7(5)
N3 C29 C34 C35 -0.5(9)
C33 C34 C35 C36 -58.6(7)
C29 C34 C35 C36 121.6(7)
C33 C34 C35 C37 67.5(8)
C29 C34 C35 C37 -112.2(7)
C31 C30 C38 C39 66.0(8)
C29 C30 C38 C39 -117.0(6)
C31 C30 C38 C40 -57.5(8)
C29 C30 C38 C40 119.6(7)
C29 N3 C42 C43 -162.8(5)
Al1 N3 C42 C43 22.4(7)
C29 N3 C42 C41 15.0(7)
Al1 N3 C42 C41 -159.8(4)
N3 C42 C43 C44 9.5(9)
C41 C42 C43 C44 -168.4(5)
C46 N4 C44 C43 171.8(5)
Al1 N4 C44 C43 -16.0(7)
C46 N4 C44 C45 -6.1(7)
Al1 N4 C44 C45 166.1(4)
C42 C43 C44 N4 -13.1(9)
C42 C43 C44 C45 164.9(5)
C44 N4 C46 C51 82.3(6)
Al1 N4 C46 C51 -89.5(5)
C44 N4 C46 C47 -99.9(6)
Al1 N4 C46 C47 88.3(5)
C51 C46 C47 C48 1.0(8)
N4 C46 C47 C48 -176.8(5)
C51 C46 C47 C55 -179.3(5)
N4 C46 C47 C55 3.0(8)
C46 C47 C48 C49 -0.3(9)
C55 C47 C48 C49 179.9(5)
C47 C48 C49 C50 -0.7(9)
C48 C49 C50 C51 1.2(9)
C47 C46 C51 C50 -0.5(8)
N4 C46 C51 C50 177.2(5)
C47 C46 C51 C52 -178.7(5)
N4 C46 C51 C52 -1.0(8)
C49 C50 C51 C46 -0.5(8)
C49 C50 C51 C52 177.7(5)
C46 C51 C52 C53 109.1(6)
C50 C51 C52 C53 -69.1(7)
C46 C51 C52 C54 -128.6(6)
C50 C51 C52 C54 53.2(7)
C48 C47 C55 C57 -102.0(6)
C46 C47 C55 C57 78.2(7)
C48 C47 C55 C56 20.3(8)
C46 C47 C55 C56 -159.5(5)
O3 Al1 C58 C65 -54.8(5)
N3 Al1 C58 C65 173.6(4)
N4 Al1 C58 C65 66.9(4)
O3 Al1 C58 C59 125.2(5)
N3 Al1 C58 C59 -6.5(6)
N4 Al1 C58 C59 -113.2(5)
C65 C58 C59 C60 127.7(7)
Al1 C58 C59 C60 -52.2(8)
C65 C58 C59 C64 -51.7(8)
Al1 C58 C59 C64 128.3(5)
C64 C59 C60 C61 -0.9(9)
C58 C59 C60 C61 179.7(6)
C59 C60 C61 C62 -0.3(11)
C60 C61 C62 C63 1.6(11)
C61 C62 C63 C64 -1.7(11)
C62 C63 C64 C59 0.6(10)
C60 C59 C64 C63 0.7(9)
C58 C59 C64 C63 -179.8(6)
C59 C58 C65 C66 -12.5(10)
Al1 C58 C65 C66 167.4(6)
C58 C65 C66 C67 -27.8(11)
C58 C65 C66 C71 159.2(6)
C71 C66 C67 C68 -2.7(10)
C65 C66 C67 C68 -175.8(6)
C66 C67 C68 C69 2.6(11)
C67 C68 C69 C70 -1.5(11)
C68 C69 C70 C71 0.8(11)
C69 C70 C71 C66 -0.9(10)
C67 C66 C71 C70 1.9(9)
C65 C66 C71 C70 175.3(5)
C77 C72 C73 C74 -3.2(19)
C72 C73 C74 C75 6.2(19)
C73 C74 C75 C76 -6(2)
C74 C75 C76 C77 1(2)
C73 C72 C77 C76 -1.1(19)
C73 C72 C77 C78 177.9(12)
C75 C76 C77 C72 1.8(16)
C75 C76 C77 C78 -177.4(11)
